data_4333727
loop_
_publ_author_name
'Prinson P. Samuel'
'Amit Pratap Singh'
'Sankaranarayana Pillai Sarish'
'Julia Matussek'
'Ina Objartel'
'Herbert W. Roesky'
'Dietmar Stalke'

_publ_section_title
;
 Oxidative Addition Versus Substitution Reactions of Group 14 Dialkylamino
 Metalylenes with Pentafluoropyridine
;
_journal_name_full 'Inorganic Chemistry'
_journal_page_first 1544
_journal_page_last 1549
_journal_paper_doi 10.1021/ic302344a
_journal_volume 52
_journal_year 2013
_chemical_formula_sum 'C22 H29 F5 N4 Si'
_chemical_formula_weight 472.58
_chemical_name_systematic
;
 ?
;
_space_group_crystal_system triclinic
_space_group_IT_number 2
_space_group_name_Hall '-P 1'
_space_group_name_H-M_alt 'P -1'
_symmetry_space_group_name_Hall '-P 1'
_symmetry_space_group_name_H-M 'P -1'
_atom_sites_solution_hydrogens geom
_atom_sites_solution_primary direct
_atom_sites_solution_secondary difmap
_audit_creation_method SHELXL-2012
_cell_angle_alpha 93.480(10)
_cell_angle_beta 92.283(10)
_cell_angle_gamma 115.677(10)
_cell_formula_units_Z 2
_cell_length_a 9.2560(10)
_cell_length_b 10.2020(10)
_cell_length_c 13.9106(10)
_cell_measurement_reflns_used 8121
_cell_measurement_temperature 100(2)
_cell_measurement_theta_max 28.6855
_cell_measurement_theta_min 2.223
_cell_volume 1178.5(2)
_computing_cell_refinement 'SAINT V7.68A'
_computing_data_collection 'APEX2 v2011.2'
_computing_data_reduction 'SAINT V7.68A'
_computing_molecular_graphics 'shelXle v0.477'
_computing_structure_refinement 'SHELXL-2012 (Sheldrick, 2012)'
_computing_structure_solution 'SHELXS-97 (Sheldrick, 2008)'
_diffrn_ambient_temperature 100(2)
_diffrn_measured_fraction_theta_full 0.999
_diffrn_measured_fraction_theta_max 0.998
_diffrn_measurement_device_type 'Bruker Smart Apex II with D8-Goniometer'
_diffrn_measurement_method 'omega scans'
_diffrn_radiation_monochromator 'INCOATEC quazar mirror optics'
_diffrn_radiation_source 'INCOATEC Mo micro source'
_diffrn_radiation_type MoK\a
_diffrn_radiation_wavelength 0.71073
_diffrn_reflns_av_R_equivalents 0.0332
_diffrn_reflns_Laue_measured_fraction_full 0.999
_diffrn_reflns_Laue_measured_fraction_max 0.998
_diffrn_reflns_limit_h_max 12
_diffrn_reflns_limit_h_min -12
_diffrn_reflns_limit_k_max 13
_diffrn_reflns_limit_k_min -13
_diffrn_reflns_limit_l_max 18
_diffrn_reflns_limit_l_min -18
_diffrn_reflns_number 31603
_diffrn_reflns_point_group_measured_fraction_full 0.999
_diffrn_reflns_point_group_measured_fraction_max 0.998
_diffrn_reflns_theta_full 25.242
_diffrn_reflns_theta_max 27.894
_diffrn_reflns_theta_min 1.471
_exptl_absorpt_coefficient_mu 0.156
_exptl_absorpt_correction_T_max 0.7456
_exptl_absorpt_correction_T_min 0.7154
_exptl_absorpt_correction_type empirical
_exptl_absorpt_process_details SADABS-2012/1
_exptl_crystal_colour colorless
_exptl_crystal_density_diffrn 1.332
_exptl_crystal_description block
_exptl_crystal_F_000 496
_exptl_crystal_size_max 0.1
_exptl_crystal_size_mid 0.1
_exptl_crystal_size_min 0.08
_refine_diff_density_max 0.332
_refine_diff_density_min -0.269
_refine_diff_density_rms 0.045
_refine_ls_extinction_method none
_refine_ls_goodness_of_fit_ref 1.008
_refine_ls_hydrogen_treatment constr
_refine_ls_matrix_type full
_refine_ls_number_parameters 297
_refine_ls_number_reflns 5626
_refine_ls_number_restraints 0
_refine_ls_restrained_S_all 1.008
_refine_ls_R_factor_all 0.0433
_refine_ls_R_factor_gt 0.0358
_refine_ls_shift/su_max 0.000
_refine_ls_shift/su_mean 0.000
_refine_ls_structure_factor_coef Fsqd
_refine_ls_weighting_details
;
 w=1/[\s^2^(Fo^2^)+(0.0378P)^2^+0.5990P]
 where P=(Fo^2^+2Fc^2^)/3
;
_refine_ls_weighting_scheme calc
_refine_ls_wR_factor_gt 0.0872
_refine_ls_wR_factor_ref 0.0909
_reflns_Friedel_coverage 0.000
_reflns_number_gt 4776
_reflns_number_total 5626
_reflns_threshold_expression 'I > 2\s(I)'
_cod_data_source_file ic302344a_si_002_1.cif
_cod_data_source_block 7
_cod_original_cell_volume 1178.48(19)
_cod_database_code 4333727
_shelx_space_group_comment
;
The symmetry employed for this shelxl refinement is uniquely defined
by the following loop, which should always be used as a source of
symmetry information in preference to the above space-group names.
They are only intended as comments.
;
_diffrn_reflns_sigmai/neti 0.0247
_shelxl_version_number 2012-4

loop_
_space_group_symop_operation_xyz
'x, y, z'
'-x, -y, -z'

loop_
_atom_site_label
_atom_site_type_symbol
_atom_site_fract_x
_atom_site_fract_y
_atom_site_fract_z
_atom_site_U_iso_or_equiv
_atom_site_adp_type
_atom_site_occupancy
_atom_site_site_symmetry_order
_atom_site_calc_flag
_atom_site_refinement_flags
Si1 Si 0.85314(4) 0.06056(4) 0.24836(3) 0.01503(9) Uani 1 1 d D
N1 N 1.03462(13) 0.12304(12) 0.31223(9) 0.0215(2) Uani 1 1 d D
N2 N 0.39033(15) -0.35069(13) 0.33270(9) 0.0262(3) Uani 1 1 d D
N3 N 0.78561(12) 0.20327(11) 0.30704(7) 0.0153(2) Uani 1 1 d D
N4 N 0.81512(13) 0.16403(11) 0.15757(8) 0.0156(2) Uani 1 1 d D
F1 F 0.87913(9) -0.05673(8) 0.17163(6) 0.02068(17) Uani 1 1 d D
F2 F 0.47857(10) -0.04667(9) 0.19301(6) 0.02668(19) Uani 1 1 d D
F3 F 0.22921(10) -0.28222(11) 0.24383(7) 0.0369(2) Uani 1 1 d D
F4 F 0.55036(12) -0.41897(10) 0.42189(7) 0.0388(2) Uani 1 1 d D
F5 F 0.81543(11) -0.18554(10) 0.38518(7) 0.0303(2) Uani 1 1 d D
C1 C 0.66398(16) -0.10013(13) 0.28725(9) 0.0170(3) Uani 1 1 d D
C2 C 0.50809(16) -0.13377(14) 0.25241(9) 0.0196(3) Uani 1 1 d D
C3 C 0.37867(17) -0.25626(16) 0.27719(10) 0.0242(3) Uani 1 1 d D
C4 C 0.53636(19) -0.32274(15) 0.36567(10) 0.0248(3) Uani 1 1 d D
C5 C 0.67216(17) -0.20196(15) 0.34604(10) 0.0210(3) Uani 1 1 d D
C6 C 0.76926(14) 0.24298(13) 0.22034(9) 0.0141(2) Uani 1 1 d D
C7 C 0.70905(15) 0.35067(14) 0.19421(9) 0.0164(2) Uani 1 1 d D
C8 C 0.55044(17) 0.30283(16) 0.15870(10) 0.0237(3) Uani 1 1 d D
H8 H 0.4790 0.2017 0.1538 0.028 Uiso 1 1 calc RD
C9 C 0.4967(2) 0.4035(2) 0.13039(12) 0.0351(4) Uani 1 1 d D
H9 H 0.3882 0.3713 0.1065 0.042 Uiso 1 1 calc RD
C10 C 0.6014(2) 0.55028(19) 0.13705(12) 0.0372(4) Uani 1 1 d D
H10 H 0.5649 0.6187 0.1167 0.045 Uiso 1 1 calc RD
C11 C 0.7589(2) 0.59818(16) 0.17320(11) 0.0321(4) Uani 1 1 d D
H11 H 0.8299 0.6994 0.1782 0.039 Uiso 1 1 calc RD
C12 C 0.81329(18) 0.49888(14) 0.20207(10) 0.0225(3) Uani 1 1 d D
H12 H 0.9214 0.5318 0.2272 0.027 Uiso 1 1 calc RD
C13 C 0.73214(16) 0.24067(14) 0.40004(9) 0.0181(3) Uani 1 1 d D
C14 C 0.54838(17) 0.17703(17) 0.39630(11) 0.0277(3) Uani 1 1 d D
H14A H 0.5102 0.2194 0.3455 0.042 Uiso 1 1 calc RD
H14B H 0.5155 0.2002 0.4587 0.042 Uiso 1 1 calc RD
H14C H 0.5019 0.0708 0.3823 0.042 Uiso 1 1 calc RD
C15 C 0.80383(18) 0.40609(15) 0.42510(10) 0.0239(3) Uani 1 1 d D
H15A H 0.9197 0.4495 0.4176 0.036 Uiso 1 1 calc RD
H15B H 0.7848 0.4261 0.4920 0.036 Uiso 1 1 calc RD
H15C H 0.7528 0.4484 0.3817 0.036 Uiso 1 1 calc RD
C16 C 0.7915(2) 0.17285(17) 0.47823(10) 0.0277(3) Uani 1 1 d D
H16A H 0.7478 0.0672 0.4621 0.042 Uiso 1 1 calc RD
H16B H 0.7555 0.1919 0.5406 0.042 Uiso 1 1 calc RD
H16C H 0.9092 0.2159 0.4821 0.042 Uiso 1 1 calc RD
C17 C 0.85372(16) 0.17786(15) 0.05458(9) 0.0193(3) Uani 1 1 d D
C18 C 0.7498(2) 0.03163(17) -0.00330(10) 0.0289(3) Uani 1 1 d D
H18A H 0.7700 -0.0458 0.0240 0.043 Uiso 1 1 calc RD
H18B H 0.7770 0.0376 -0.0708 0.043 Uiso 1 1 calc RD
H18C H 0.6361 0.0095 -0.0001 0.043 Uiso 1 1 calc RD
C19 C 1.03188(18) 0.21436(19) 0.05198(12) 0.0320(3) Uani 1 1 d D
H19A H 1.0965 0.3099 0.0871 0.048 Uiso 1 1 calc RD
H19B H 1.0603 0.2169 -0.0152 0.048 Uiso 1 1 calc RD
H19C H 1.0531 0.1397 0.0824 0.048 Uiso 1 1 calc RD
C20 C 0.8234(2) 0.29601(18) 0.00754(11) 0.0323(4) Uani 1 1 d D
H20A H 0.7092 0.2734 0.0081 0.048 Uiso 1 1 calc RD
H20B H 0.8537 0.2996 -0.0593 0.048 Uiso 1 1 calc RD
H20C H 0.8879 0.3908 0.0436 0.048 Uiso 1 1 calc RD
C21 C 1.13094(18) 0.04084(17) 0.31087(12) 0.0297(3) Uani 1 1 d D
H21A H 1.2144 0.0804 0.2653 0.045 Uiso 1 1 calc RD
H21B H 1.0614 -0.0621 0.2907 0.045 Uiso 1 1 calc RD
H21C H 1.1815 0.0493 0.3757 0.045 Uiso 1 1 calc RD
C22 C 1.13425(17) 0.27384(16) 0.34993(12) 0.0285(3) Uani 1 1 d D
H22A H 1.1699 0.2763 0.4176 0.043 Uiso 1 1 calc RD
H22B H 1.0716 0.3302 0.3456 0.043 Uiso 1 1 calc RD
H22C H 1.2282 0.3164 0.3120 0.043 Uiso 1 1 calc RD

loop_
_atom_site_aniso_label
_atom_site_aniso_U_11
_atom_site_aniso_U_22
_atom_site_aniso_U_33
_atom_site_aniso_U_23
_atom_site_aniso_U_13
_atom_site_aniso_U_12
Si1 0.01485(17) 0.01297(16) 0.01798(17) 0.00310(13) 0.00218(13) 0.00644(13)
N1 0.0165(5) 0.0189(6) 0.0292(6) 0.0036(5) -0.0007(5) 0.0077(5)
N2 0.0311(7) 0.0172(6) 0.0240(6) 0.0022(5) 0.0096(5) 0.0040(5)
N3 0.0153(5) 0.0149(5) 0.0151(5) 0.0005(4) 0.0012(4) 0.0061(4)
N4 0.0189(5) 0.0141(5) 0.0154(5) 0.0026(4) 0.0040(4) 0.0085(4)
F1 0.0242(4) 0.0162(4) 0.0250(4) 0.0030(3) 0.0061(3) 0.0114(3)
F2 0.0204(4) 0.0257(4) 0.0297(4) 0.0103(3) -0.0032(3) 0.0054(3)
F3 0.0183(4) 0.0394(5) 0.0373(5) 0.0073(4) -0.0012(4) -0.0023(4)
F4 0.0506(6) 0.0286(5) 0.0429(6) 0.0239(4) 0.0184(5) 0.0188(4)
F5 0.0296(5) 0.0327(5) 0.0351(5) 0.0163(4) 0.0046(4) 0.0177(4)
C1 0.0206(6) 0.0136(6) 0.0158(6) 0.0010(5) 0.0038(5) 0.0066(5)
C2 0.0216(7) 0.0169(6) 0.0179(6) 0.0028(5) 0.0016(5) 0.0061(5)
C3 0.0198(7) 0.0224(7) 0.0221(7) -0.0006(5) 0.0025(5) 0.0019(5)
C4 0.0352(8) 0.0180(6) 0.0230(7) 0.0076(5) 0.0119(6) 0.0119(6)
C5 0.0251(7) 0.0207(6) 0.0198(6) 0.0038(5) 0.0052(5) 0.0118(6)
C6 0.0107(5) 0.0109(5) 0.0174(6) 0.0011(4) 0.0017(4) 0.0017(4)
C7 0.0202(6) 0.0157(6) 0.0152(6) 0.0025(5) 0.0043(5) 0.0092(5)
C8 0.0206(7) 0.0262(7) 0.0261(7) 0.0044(6) 0.0023(5) 0.0116(6)
C9 0.0353(9) 0.0515(10) 0.0337(8) 0.0100(7) 0.0043(7) 0.0323(8)
C10 0.0637(12) 0.0415(9) 0.0309(8) 0.0134(7) 0.0138(8) 0.0434(9)
C11 0.0580(11) 0.0193(7) 0.0250(7) 0.0065(6) 0.0145(7) 0.0209(7)
C12 0.0292(7) 0.0166(6) 0.0206(6) 0.0027(5) 0.0058(5) 0.0086(6)
C13 0.0194(6) 0.0203(6) 0.0146(6) 0.0006(5) 0.0035(5) 0.0085(5)
C14 0.0208(7) 0.0346(8) 0.0235(7) -0.0039(6) 0.0058(5) 0.0085(6)
C15 0.0293(7) 0.0215(7) 0.0196(7) -0.0040(5) 0.0013(5) 0.0106(6)
C16 0.0399(9) 0.0321(8) 0.0169(6) 0.0043(6) 0.0047(6) 0.0205(7)
C17 0.0246(7) 0.0218(6) 0.0152(6) 0.0041(5) 0.0067(5) 0.0127(6)
C18 0.0387(9) 0.0289(8) 0.0197(7) -0.0039(6) -0.0022(6) 0.0167(7)
C19 0.0261(8) 0.0413(9) 0.0303(8) 0.0112(7) 0.0139(6) 0.0142(7)
C20 0.0569(11) 0.0347(8) 0.0187(7) 0.0115(6) 0.0144(7) 0.0305(8)
C21 0.0218(7) 0.0331(8) 0.0401(9) 0.0094(7) 0.0017(6) 0.0168(6)
C22 0.0186(7) 0.0246(7) 0.0361(8) -0.0021(6) -0.0038(6) 0.0048(6)

loop_
_atom_type_symbol
_atom_type_description
_atom_type_scat_dispersion_real
_atom_type_scat_dispersion_imag
_atom_type_scat_source
C C 0.0033 0.0016 'International Tables Vol C Tables 4.2.6.8 and 6.1.1.4'
H H 0.0000 0.0000 'International Tables Vol C Tables 4.2.6.8 and 6.1.1.4'
N N 0.0061 0.0033 'International Tables Vol C Tables 4.2.6.8 and 6.1.1.4'
F F 0.0171 0.0103 'International Tables Vol C Tables 4.2.6.8 and 6.1.1.4'
Si Si 0.0817 0.0704 'International Tables Vol C Tables 4.2.6.8 and 6.1.1.4'

loop_
_geom_angle_atom_site_label_1
_geom_angle_atom_site_label_2
_geom_angle_atom_site_label_3
_geom_angle
F1 Si1 N1 96.80(5)
F1 Si1 N4 96.10(5)
N1 Si1 N4 121.72(6)
F1 Si1 C1 88.58(5)
N1 Si1 C1 121.78(6)
N4 Si1 C1 115.12(6)
F1 Si1 N3 163.46(5)
N1 Si1 N3 97.31(5)
N4 Si1 N3 69.04(5)
C1 Si1 N3 91.30(5)
F1 Si1 C6 130.51(4)
N1 Si1 C6 114.09(5)
N4 Si1 C6 34.97(4)
C1 Si1 C6 104.67(5)
N3 Si1 C6 34.10(4)
C22 N1 C21 109.89(11)
C22 N1 Si1 125.72(10)
C21 N1 Si1 122.10(10)
C3 N2 C4 115.80(12)
C6 N3 C13 129.09(11)
C6 N3 Si1 89.26(8)
C13 N3 Si1 140.28(8)
C6 N4 C17 132.46(11)
C6 N4 Si1 94.93(8)
C17 N4 Si1 131.55(8)
C5 C1 C2 113.01(12)
C5 C1 Si1 122.74(10)
C2 C1 Si1 123.98(10)
F2 C2 C3 117.85(12)
F2 C2 C1 120.77(11)
C3 C2 C1 121.38(13)
N2 C3 F3 116.56(12)
N2 C3 C2 124.17(14)
F3 C3 C2 119.27(13)
N2 C4 F4 116.50(12)
N2 C4 C5 124.00(13)
F4 C4 C5 119.51(14)
F5 C5 C4 118.05(12)
F5 C5 C1 120.32(12)
C4 C5 C1 121.63(13)
N3 C6 N4 106.69(11)
N3 C6 C7 127.64(11)
N4 C6 C7 125.65(11)
N3 C6 Si1 56.64(6)
N4 C6 Si1 50.10(6)
C7 C6 Si1 174.83(9)
C8 C7 C12 120.07(12)
C8 C7 C6 119.98(12)
C12 C7 C6 119.91(12)
C7 C8 C9 119.74(14)
C7 C8 H8 120.1
C9 C8 H8 120.1
C10 C9 C8 119.93(15)
C10 C9 H9 120.0
C8 C9 H9 120.0
C9 C10 C11 120.38(14)
C9 C10 H10 119.8
C11 C10 H10 119.8
C10 C11 C12 120.10(14)
C10 C11 H11 119.9
C12 C11 H11 119.9
C11 C12 C7 119.76(14)
C11 C12 H12 120.1
C7 C12 H12 120.1
N3 C13 C16 106.71(10)
N3 C13 C14 110.71(11)
C16 C13 C14 109.48(12)
N3 C13 C15 111.88(11)
C16 C13 C15 108.93(11)
C14 C13 C15 109.08(11)
C13 C14 H14A 109.5
C13 C14 H14B 109.5
H14A C14 H14B 109.5
C13 C14 H14C 109.5
H14A C14 H14C 109.5
H14B C14 H14C 109.5
C13 C15 H15A 109.5
C13 C15 H15B 109.5
H15A C15 H15B 109.5
C13 C15 H15C 109.5
H15A C15 H15C 109.5
H15B C15 H15C 109.5
C13 C16 H16A 109.5
C13 C16 H16B 109.5
H16A C16 H16B 109.5
C13 C16 H16C 109.5
H16A C16 H16C 109.5
H16B C16 H16C 109.5
N4 C17 C19 106.92(11)
N4 C17 C20 114.43(11)
C19 C17 C20 108.63(12)
N4 C17 C18 108.45(11)
C19 C17 C18 110.63(12)
C20 C17 C18 107.79(12)
C17 C18 H18A 109.5
C17 C18 H18B 109.5
H18A C18 H18B 109.5
C17 C18 H18C 109.5
H18A C18 H18C 109.5
H18B C18 H18C 109.5
C17 C19 H19A 109.5
C17 C19 H19B 109.5
H19A C19 H19B 109.5
C17 C19 H19C 109.5
H19A C19 H19C 109.5
H19B C19 H19C 109.5
C17 C20 H20A 109.5
C17 C20 H20B 109.5
H20A C20 H20B 109.5
C17 C20 H20C 109.5
H20A C20 H20C 109.5
H20B C20 H20C 109.5
N1 C21 H21A 109.5
N1 C21 H21B 109.5
H21A C21 H21B 109.5
N1 C21 H21C 109.5
H21A C21 H21C 109.5
H21B C21 H21C 109.5
N1 C22 H22A 109.5
N1 C22 H22B 109.5
H22A C22 H22B 109.5
N1 C22 H22C 109.5
H22A C22 H22C 109.5
H22B C22 H22C 109.5

loop_
_geom_bond_atom_site_label_1
_geom_bond_atom_site_label_2
_geom_bond_distance
Si1 F1 1.6563(8)
Si1 N1 1.7035(12)
Si1 N4 1.8115(11)
Si1 C1 1.9343(13)
Si1 N3 1.9652(11)
Si1 C6 2.3526(13)
N1 C22 1.4582(18)
N1 C21 1.4649(18)
N2 C3 1.3076(19)
N2 C4 1.311(2)
N3 C6 1.3189(16)
N3 C13 1.4896(16)
N4 C6 1.3534(16)
N4 C17 1.4905(16)
F2 C2 1.3522(15)
F3 C3 1.3474(17)
F4 C4 1.3370(16)
F5 C5 1.3498(16)
C1 C5 1.3857(18)
C1 C2 1.3891(18)
C2 C3 1.3797(19)
C4 C5 1.378(2)
C6 C7 1.4875(17)
C7 C8 1.3890(19)
C7 C12 1.3916(18)
C8 C9 1.390(2)
C8 H8 0.9500
C9 C10 1.382(3)
C9 H9 0.9500
C10 C11 1.383(3)
C10 H10 0.9500
C11 C12 1.384(2)
C11 H11 0.9500
C12 H12 0.9500
C13 C16 1.5285(19)
C13 C14 1.5327(19)
C13 C15 1.5328(19)
C14 H14A 0.9800
C14 H14B 0.9800
C14 H14C 0.9800
C15 H15A 0.9800
C15 H15B 0.9800
C15 H15C 0.9800
C16 H16A 0.9800
C16 H16B 0.9800
C16 H16C 0.9800
C17 C19 1.528(2)
C17 C20 1.5277(19)
C17 C18 1.532(2)
C18 H18A 0.9800
C18 H18B 0.9800
C18 H18C 0.9800
C19 H19A 0.9800
C19 H19B 0.9800
C19 H19C 0.9800
C20 H20A 0.9800
C20 H20B 0.9800
C20 H20C 0.9800
C21 H21A 0.9800
C21 H21B 0.9800
C21 H21C 0.9800
C22 H22A 0.9800
C22 H22B 0.9800
C22 H22C 0.9800

loop_
_geom_torsion_atom_site_label_1
_geom_torsion_atom_site_label_2
_geom_torsion_atom_site_label_3
_geom_torsion_atom_site_label_4
_geom_torsion
F1 Si1 N1 C22 141.42(12)
N4 Si1 N1 C22 39.92(14)
C1 Si1 N1 C22 -126.03(12)
N3 Si1 N1 C22 -29.92(13)
C6 Si1 N1 C22 1.08(14)
F1 Si1 N1 C21 -19.61(12)
N4 Si1 N1 C21 -121.11(11)
C1 Si1 N1 C21 72.94(13)
N3 Si1 N1 C21 169.05(11)
C6 Si1 N1 C21 -159.95(10)
F1 Si1 N4 C6 170.78(7)
N1 Si1 N4 C6 -87.34(9)
C1 Si1 N4 C6 79.49(9)
N3 Si1 N4 C6 -1.72(7)
F1 Si1 N4 C17 -20.15(12)
N1 Si1 N4 C17 81.73(13)
C1 Si1 N4 C17 -111.44(12)
N3 Si1 N4 C17 167.35(13)
C6 Si1 N4 C17 169.07(16)
C5 C1 C2 F2 -179.26(12)
Si1 C1 C2 F2 -5.12(18)
C5 C1 C2 C3 0.89(19)
Si1 C1 C2 C3 175.03(11)
C4 N2 C3 F3 -179.06(12)
C4 N2 C3 C2 0.3(2)
F2 C2 C3 N2 178.94(13)
C1 C2 C3 N2 -1.2(2)
F2 C2 C3 F3 -1.73(19)
C1 C2 C3 F3 178.13(12)
C3 N2 C4 F4 -179.46(12)
C3 N2 C4 C5 0.9(2)
N2 C4 C5 F5 179.50(13)
F4 C4 C5 F5 -0.2(2)
N2 C4 C5 C1 -1.1(2)
F4 C4 C5 C1 179.21(12)
C2 C1 C5 F5 179.54(12)
Si1 C1 C5 F5 5.32(18)
C2 C1 C5 C4 0.17(19)
Si1 C1 C5 C4 -174.05(10)
C13 N3 C6 N4 -170.99(11)
Si1 N3 C6 N4 -2.30(9)
C13 N3 C6 C7 7.8(2)
Si1 N3 C6 C7 176.45(11)
C13 N3 C6 Si1 -168.69(14)
C17 N4 C6 N3 -166.40(12)
Si1 N4 C6 N3 2.50(10)
C17 N4 C6 C7 14.8(2)
Si1 N4 C6 C7 -176.28(11)
C17 N4 C6 Si1 -168.91(16)
N3 C6 C7 C8 -98.68(16)
N4 C6 C7 C8 79.84(16)
N3 C6 C7 C12 83.65(17)
N4 C6 C7 C12 -97.83(16)
C12 C7 C8 C9 0.5(2)
C6 C7 C8 C9 -177.17(13)
C7 C8 C9 C10 0.4(2)
C8 C9 C10 C11 -1.0(2)
C9 C10 C11 C12 0.7(2)
C10 C11 C12 C7 0.3(2)
C8 C7 C12 C11 -0.8(2)
C6 C7 C12 C11 176.82(12)
C6 N3 C13 C16 -176.60(12)
Si1 N3 C13 C16 21.27(18)
C6 N3 C13 C14 64.33(17)
Si1 N3 C13 C14 -97.79(15)
C6 N3 C13 C15 -57.56(17)
Si1 N3 C13 C15 140.31(12)
C6 N4 C17 C19 114.64(15)
Si1 N4 C17 C19 -50.52(16)
C6 N4 C17 C20 -5.7(2)
Si1 N4 C17 C20 -170.84(11)
C6 N4 C17 C18 -126.03(14)
Si1 N4 C17 C18 68.81(15)
